data_7231164
loop_
_publ_author_name
'Yang, Zhu-Xi'
'Qian, Yin'
'Yu, Jing-Wei'
'Zhai, Lu'
'Zhang, Wen-Wei'
'Ren, Xiao-Ming'

_publ_section_title
;
 Dimensionality of luminescent coordination polymers of magnesium ions and
 1,1&#x2032;-ethynebenzene-3,3&#x2032;,5,5&#x2032;-tetracarboxylic acid
 modulated by structural inducing agents
;
_journal_issue 45
_journal_name_full 'RSC Advances'
_journal_page_first 25489
_journal_paper_doi 10.1039/C8RA04875D
_journal_volume 8
_journal_year 2018
_chemical_formula_moiety '0.5(C36 H32 Mg4 O26)'
_chemical_formula_sum 'C18 H16 Mg2 O13'
_chemical_formula_weight 488.93
_chemical_name_common Mg-110
_space_group_crystal_system monoclinic
_space_group_IT_number 15
_space_group_name_Hall '-C 2yc'
_space_group_name_H-M_alt 'C 1 2/c 1'
_symmetry_space_group_name_Hall '-C 2yc'
_symmetry_space_group_name_H-M 'C 1 2/c 1'
_atom_sites_solution_hydrogens mixed
_audit_creation_date 2018-06-20
_audit_creation_method
;
Olex2 1.2
(compiled 2018.05.29 svn.r3508 for OlexSys, GUI svn.r5506)
;
_audit_update_record
;
2018-06-20 deposited with the CCDC.
2018-07-03 downloaded from the CCDC.
;
_cell_angle_alpha 90
_cell_angle_beta 115.993(2)
_cell_angle_gamma 90
_cell_formula_units_Z 4
_cell_length_a 16.8934(15)
_cell_length_b 14.1990(13)
_cell_length_c 12.0673(11)
_cell_measurement_reflns_used 5538
_cell_measurement_temperature 295(2)
_cell_measurement_theta_max 27.17
_cell_measurement_theta_min 3.10
_cell_volume 2601.8(4)
_computing_molecular_graphics 'Olex2 (Dolomanov et al., 2009)'
_computing_publication_material 'Olex2 (Dolomanov et al., 2009)'
_computing_structure_refinement 'ShelXL (Sheldrick, 2015)'
_diffrn_ambient_temperature 295.15
_diffrn_measured_fraction_theta_full 0.997
_diffrn_measured_fraction_theta_max 0.995
_diffrn_measurement_device_type 'CCD area detector'
_diffrn_measurement_method 'phi and omega scans'
_diffrn_radiation_monochromator graphite
_diffrn_radiation_type MoK\a
_diffrn_radiation_wavelength 0.71073
_diffrn_reflns_av_R_equivalents 0.0555
_diffrn_reflns_av_unetI/netI 0.0491
_diffrn_reflns_Laue_measured_fraction_full 0.997
_diffrn_reflns_Laue_measured_fraction_max 0.995
_diffrn_reflns_limit_h_max 21
_diffrn_reflns_limit_h_min -21
_diffrn_reflns_limit_k_max 18
_diffrn_reflns_limit_k_min -18
_diffrn_reflns_limit_l_max 15
_diffrn_reflns_limit_l_min -15
_diffrn_reflns_number 17548
_diffrn_reflns_point_group_measured_fraction_full 0.997
_diffrn_reflns_point_group_measured_fraction_max 0.995
_diffrn_reflns_theta_full 25.242
_diffrn_reflns_theta_max 27.602
_diffrn_reflns_theta_min 3.097
_exptl_absorpt_coefficient_mu 0.149
_exptl_absorpt_correction_type none
_exptl_crystal_colour Colorless
_exptl_crystal_density_diffrn 1.248
_exptl_crystal_description Block
_exptl_crystal_F_000 1008
_exptl_crystal_size_max 0.15
_exptl_crystal_size_mid 0.15
_exptl_crystal_size_min 0.12
_platon_squeeze_details
;
TITL 1_a.res in C2/c
CELL   16.8934   14.1990   12.0673     90.00    115.99     90.00
SPGR C2/c
# Solvent Accessible Volume =       753
# Electrons Found in S.A.V. =       213
# Note: Atoms in Void as Cxxx and Qxxx all others
C101 0.913 0.387 0.043 !       2.54 eA-3
C102 0.779 0.250 0.049 !       2.20 eA-3
C103 0.159 0.298 0.422 !       1.99 eA-3
C104 0.168 0.269 0.367 !       1.47 eA-3
C105 0.130 0.249 0.246 !       1.09 eA-3
C106 0.950 0.300 0.207 !       1.03 eA-3
C107 1.000 0.328 0.250 !       0.96 eA-3
C108 0.901 0.283 0.244 !       0.83 eA-3
Q109 0.473 0.063 0.282 !       0.77 eA-3
C110 0.840 0.193 0.240 !       0.72 eA-3
C111 0.983 0.283 0.292 !       0.70 eA-3
Q112 0.095 0.280 0.155 !       0.68 eA-3
C113 0.782 0.154 0.145 !       0.58 eA-3
Q114 0.789 0.183 0.457 !       0.57 eA-3
Q115 0.304 0.466 0.358 !       0.52 eA-3
Q116 0.400 0.344 0.345 !       0.51 eA-3
;
_refine_diff_density_max 0.464
_refine_diff_density_min -0.417
_refine_diff_density_rms 0.064
_refine_ls_extinction_method none
_refine_ls_goodness_of_fit_ref 1.038
_refine_ls_hydrogen_treatment mixed
_refine_ls_matrix_type full
_refine_ls_number_parameters 153
_refine_ls_number_reflns 3022
_refine_ls_number_restraints 3
_refine_ls_restrained_S_all 1.037
_refine_ls_R_factor_all 0.0857
_refine_ls_R_factor_gt 0.0562
_refine_ls_shift/su_max 0.000
_refine_ls_shift/su_mean 0.000
_refine_ls_structure_factor_coef Fsqd
_refine_ls_weighting_details 'w=1/[\s^2^(Fo^2^)+(0.0725P)^2^+4.0126P] where P=(Fo^2^+2Fc^2^)/3'
_refine_ls_weighting_scheme calc
_refine_ls_wR_factor_gt 0.1408
_refine_ls_wR_factor_ref 0.1542
_reflns_Friedel_coverage 0.000
_reflns_number_gt 2140
_reflns_number_total 3022
_reflns_threshold_expression 'I > 2\s(I)'
_cod_data_source_file c8ra04875d2.cif
_cod_data_source_block Mg-110
_cod_database_code 7231164
_shelx_shelxl_version_number 2014/7
_shelx_space_group_comment
;
The symmetry employed for this shelxl refinement is uniquely defined
by the following loop, which should always be used as a source of
symmetry information in preference to the above space-group names.
They are only intended as comments.
;
_olex2_refinement_description
;
1. Fixed Uiso
 At 1.2 times of:
  All C(H) groups
 At 1.5 times of:
  All O(H,H) groups
2. Restrained distances
 O5-H5
 0.85 with sigma of 0.01
 H5-H5_$1
 1.349 with sigma of 0.01
 Mg1-H5 \\sim Mg1_$1-H5
 with sigma of 0.02
3.a Riding coordinates:
 O6(H6A,H6B), O7(H7A,H7B)
3.b Aromatic/amide H refined with riding coordinates:
 C3(H3), C5(H5A), C7(H7)
;
_platon_squeeze_void_probe_radius 1.20
_olex2_submission_special_instructions 'No special instructions were received'

loop_
_space_group_symop_operation_xyz
'x, y, z'
'-x, y, -z+1/2'
'x+1/2, y+1/2, z'
'-x+1/2, y+1/2, -z+1/2'
'-x, -y, -z'
'x, -y, z-1/2'
'-x+1/2, -y+1/2, -z'
'x+1/2, -y+1/2, z-1/2'

loop_
_atom_site_label
_atom_site_type_symbol
_atom_site_fract_x
_atom_site_fract_y
_atom_site_fract_z
_atom_site_U_iso_or_equiv
_atom_site_adp_type
_atom_site_occupancy
_atom_site_site_symmetry_order
_atom_site_calc_flag
_atom_site_refinement_flags_posn
_atom_site_refinement_flags_adp
_atom_site_refinement_flags_occupancy
Mg1 Mg 0.40779(5) 0.81291(5) 0.60262(7) 0.0213(2) Uani 1 1 d D . .
O1 O 0.51026(12) 0.73384(14) 0.62453(17) 0.0394(5) Uani 1 1 d . . .
O2 O 0.63106(12) 0.71525(13) 0.79918(16) 0.0344(5) Uani 1 1 d . . .
O3 O 0.81221(11) 0.39884(14) 0.60219(18) 0.0418(5) Uani 1 1 d . . .
O4 O 0.86455(12) 0.49338(16) 0.76403(19) 0.0498(6) Uani 1 1 d . . .
O5 O 0.5000 0.90044(16) 0.7500 0.0239(5) Uani 1 2 d DS T P
O6 O 0.43216(17) 0.90165(19) 0.4824(2) 0.0655(7) Uani 1 1 d . . .
H6A H 0.4873 0.9045 0.5044 0.098 Uiso 1 1 d R . .
H6B H 0.4178 0.9576 0.4913 0.098 Uiso 1 1 d R . .
O7 O 0.31820(12) 0.74562(14) 0.44355(16) 0.0385(5) Uani 1 1 d . . .
H7A H 0.3400 0.6937 0.4341 0.058 Uiso 1 1 d R . .
H7B H 0.3111 0.7781 0.3802 0.058 Uiso 1 1 d R . .
C1 C 0.58231(16) 0.69615(18) 0.6888(2) 0.0269(5) Uani 1 1 d . . .
C2 C 0.61198(15) 0.62345(17) 0.6236(2) 0.0238(5) Uani 1 1 d . . .
C3 C 0.69249(15) 0.57763(17) 0.6791(2) 0.0240(5) Uani 1 1 d . . .
H3 H 0.7304 0.5896 0.7613 0.029 Uiso 1 1 calc R . .
C4 C 0.71663(15) 0.51369(17) 0.6118(2) 0.0256(5) Uani 1 1 d . . .
C5 C 0.66010(16) 0.49634(17) 0.4893(2) 0.0276(5) Uani 1 1 d . . .
H5A H 0.6761 0.4532 0.4446 0.033 Uiso 1 1 calc R . .
C6 C 0.57973(16) 0.54273(18) 0.4324(2) 0.0265(5) Uani 1 1 d . . .
C7 C 0.55615(15) 0.60563(18) 0.5012(2) 0.0273(5) Uani 1 1 d . . .
H7 H 0.5020 0.6362 0.4644 0.033 Uiso 1 1 calc R . .
C8 C 0.80467(16) 0.46549(18) 0.6652(2) 0.0298(6) Uani 1 1 d . . .
C9 C 0.52353(16) 0.53197(19) 0.3033(2) 0.0297(6) Uani 1 1 d . . .
H5 H 0.5283(7) 0.9361(11) 0.7242(11) 0.036 Uiso 1 1 d DR . .

loop_
_atom_site_aniso_label
_atom_site_aniso_U_11
_atom_site_aniso_U_22
_atom_site_aniso_U_33
_atom_site_aniso_U_23
_atom_site_aniso_U_13
_atom_site_aniso_U_12
Mg1 0.0165(4) 0.0237(4) 0.0210(4) -0.0002(3) 0.0058(3) 0.0027(3)
O1 0.0307(10) 0.0481(12) 0.0356(11) -0.0027(9) 0.0111(8) 0.0211(9)
O2 0.0309(10) 0.0429(11) 0.0270(10) -0.0116(8) 0.0106(8) 0.0047(8)
O3 0.0215(9) 0.0382(11) 0.0516(12) -0.0201(9) 0.0032(8) 0.0101(8)
O4 0.0257(10) 0.0584(14) 0.0428(12) -0.0226(10) -0.0057(9) 0.0159(9)
O5 0.0182(11) 0.0231(12) 0.0263(12) 0.000 0.0059(9) 0.000
O6 0.0670(16) 0.0723(17) 0.0450(14) 0.0190(12) 0.0133(12) -0.0213(13)
O7 0.0392(11) 0.0432(12) 0.0271(10) -0.0056(8) 0.0091(8) -0.0009(9)
C1 0.0266(13) 0.0296(13) 0.0281(13) -0.0020(10) 0.0154(11) 0.0028(10)
C2 0.0211(12) 0.0262(12) 0.0244(12) -0.0009(9) 0.0102(10) 0.0039(9)
C3 0.0216(12) 0.0274(13) 0.0188(11) -0.0031(9) 0.0049(9) 0.0022(9)
C4 0.0210(12) 0.0268(13) 0.0250(13) -0.0009(10) 0.0063(10) 0.0053(9)
C5 0.0269(13) 0.0300(13) 0.0247(12) -0.0056(10) 0.0103(10) 0.0045(10)
C6 0.0232(12) 0.0322(14) 0.0187(12) 0.0005(10) 0.0041(10) 0.0021(10)
C7 0.0201(12) 0.0321(14) 0.0237(12) 0.0019(10) 0.0040(9) 0.0067(10)
C8 0.0224(12) 0.0302(14) 0.0304(14) -0.0045(10) 0.0057(10) 0.0056(10)
C9 0.0262(13) 0.0356(14) 0.0236(12) 0.0006(10) 0.0075(10) 0.0013(10)

loop_
_atom_type_symbol
_atom_type_description
_atom_type_scat_dispersion_real
_atom_type_scat_dispersion_imag
_atom_type_scat_source
C C 0.0033 0.0016 'International Tables Vol C Tables 4.2.6.8 and 6.1.1.4'
H H 0.0000 0.0000 'International Tables Vol C Tables 4.2.6.8 and 6.1.1.4'
Mg Mg 0.0486 0.0363 'International Tables Vol C Tables 4.2.6.8 and 6.1.1.4'
O O 0.0106 0.0060 'International Tables Vol C Tables 4.2.6.8 and 6.1.1.4'

loop_
_geom_angle_atom_site_label_1
_geom_angle_atom_site_label_2
_geom_angle_atom_site_label_3
_geom_angle
_geom_angle_site_symmetry_1
_geom_angle_site_symmetry_3
O1 Mg1 Mg1 62.31(6) . 2_656
O1 Mg1 O2 91.22(9) . 2_656
O1 Mg1 O3 172.86(9) . 3_455
O1 Mg1 O5 86.78(7) . .
O1 Mg1 O6 90.45(11) . .
O1 Mg1 O7 95.88(8) . .
O2 Mg1 Mg1 77.86(5) 2_656 2_656
O2 Mg1 O5 101.82(7) 2_656 .
O3 Mg1 Mg1 110.56(6) 3_455 2_656
O3 Mg1 O2 87.33(9) 3_455 2_656
O3 Mg1 O5 86.68(7) 3_455 .
O3 Mg1 O6 91.97(11) 3_455 .
O3 Mg1 O7 91.00(8) 3_455 .
O5 Mg1 Mg1 34.96(5) . 2_656
O6 Mg1 Mg1 109.93(7) . 2_656
O6 Mg1 O2 171.83(9) . 2_656
O6 Mg1 O5 86.26(8) . .
O7 Mg1 Mg1 152.34(6) . 2_656
O7 Mg1 O2 86.37(8) . 2_656
O7 Mg1 O5 171.36(8) . .
O7 Mg1 O6 85.50(9) . .
C1 O1 Mg1 152.55(18) . .
C1 O2 Mg1 121.30(16) . 2_656
C8 O3 Mg1 138.29(16) . 3_545
Mg1 O5 Mg1 110.09(11) . 2_656
Mg1 O5 H5 109.1(9) 2_656 .
Mg1 O5 H5 111.1(9) . .
Mg1 O6 H6A 109.5 . .
Mg1 O6 H6B 108.7 . .
H6A O6 H6B 104.5 . .
Mg1 O7 H7A 109.7 . .
Mg1 O7 H7B 109.7 . .
H7A O7 H7B 104.2 . .
O1 C1 O2 125.4(2) . .
O1 C1 C2 115.3(2) . .
O2 C1 C2 119.3(2) . .
C3 C2 C1 123.3(2) . .
C7 C2 C1 117.0(2) . .
C7 C2 C3 119.7(2) . .
C2 C3 H3 120.0 . .
C2 C3 C4 120.0(2) . .
C4 C3 H3 120.0 . .
C3 C4 C8 122.3(2) . .
C5 C4 C3 119.8(2) . .
C5 C4 C8 117.8(2) . .
C4 C5 H5A 119.7 . .
C4 C5 C6 120.6(2) . .
C6 C5 H5A 119.7 . .
C5 C6 C7 118.9(2) . .
C5 C6 C9 121.6(2) . .
C7 C6 C9 119.4(2) . .
C2 C7 C6 121.0(2) . .
C2 C7 H7 119.5 . .
C6 C7 H7 119.5 . .
O3 C8 C4 115.4(2) . .
O4 C8 O3 124.4(2) . .
O4 C8 C4 120.2(2) . .
C9 C9 C6 173.87(15) 2_655 .

loop_
_geom_bond_atom_site_label_1
_geom_bond_atom_site_label_2
_geom_bond_distance
_geom_bond_site_symmetry_2
Mg1 Mg1 3.5558(15) 2_656
Mg1 O1 1.9813(19) .
Mg1 O2 2.1071(19) 2_656
Mg1 O3 2.0221(18) 3_455
Mg1 O5 2.1693(15) .
Mg1 O6 2.094(2) .
Mg1 O7 2.0837(19) .
O1 C1 1.242(3) .
O2 Mg1 2.1071(19) 2_656
O2 C1 1.251(3) .
O3 Mg1 2.0220(18) 3_545
O3 C8 1.255(3) .
O4 C8 1.243(3) .
O5 Mg1 2.1693(15) 2_656
O5 H5 0.844(9) .
O6 H6A 0.8508 .
O6 H6B 0.8508 .
O7 H7A 0.8544 .
O7 H7B 0.8543 .
C1 C2 1.510(3) .
C2 C3 1.387(3) .
C2 C7 1.384(3) .
C3 H3 0.9300 .
C3 C4 1.393(3) .
C4 C5 1.386(3) .
C4 C8 1.502(3) .
C5 H5A 0.9300 .
C5 C6 1.390(3) .
C6 C7 1.391(3) .
C6 C9 1.433(3) .
C7 H7 0.9300 .
C9 C9 1.180(5) 2_655

loop_
_platon_squeeze_void_nr
_platon_squeeze_void_average_x
_platon_squeeze_void_average_y
_platon_squeeze_void_average_z
_platon_squeeze_void_volume
_platon_squeeze_void_count_electrons
_platon_squeeze_void_content
1 0.638 0.250 -0.112 375 107 ' '
2 0.138 0.750 -0.112 375 107 ' '
